data_4342013
loop_
_publ_author_name
'Zhang, Xian-Ming'
'Hou, Juan-Juan'
'Guo, Cai-Hong'
'Li, Chun-Fang'

_publ_section_title
;
 A new class of cuprous bromide cluster-based hybrid materials: direct
 observation of the stepwise replacement of hydrogen bonds by coordination
 bonds.
;
_journal_issue 2
_journal_name_full 'Inorganic chemistry'
_journal_page_first 554
_journal_page_last 559
_journal_paper_doi 10.1021/ic5024168
_journal_volume 54
_journal_year 2015
_chemical_absolute_configuration ad
_chemical_formula_moiety 'C24 H52 Br6 Cu4 N8'
_chemical_formula_sum 'C24 H52 Br6 Cu4 N8'
_chemical_formula_weight 1186.36
_chemical_name_systematic
;
 ? 
;
_space_group_crystal_system cubic
_space_group_IT_number 217
_space_group_name_Hall 'I -4 2 3'
_space_group_name_H-M_alt 'I -4 3 m'
_symmetry_space_group_name_Hall 'I -4 2 3'
_symmetry_space_group_name_H-M 'I -4 3 m'
_atom_sites_solution_hydrogens geom
_atom_sites_solution_primary direct
_atom_sites_solution_secondary difmap
_audit_creation_date 2013-09-25
_audit_creation_method
;
  Olex2 1.2
  (compiled 2012.05.09 svn.r2324, GUI svn.r4230)
;
_cell_angle_alpha 90.00
_cell_angle_beta 90.00
_cell_angle_gamma 90.00
_cell_formula_units_Z 2
_cell_length_a 13.3863(6)
_cell_length_b 13.3863(6)
_cell_length_c 13.3863(6)
_cell_measurement_reflns_used 1110
_cell_measurement_temperature 298(2)
_cell_measurement_theta_max 19.748
_cell_measurement_theta_min 2.151
_cell_volume 2398.73(19)
_computing_molecular_graphics
;
O. V. Dolomanov, L. J. Bourhis, R. J. Gildea, J. A. K. Howard and H. Puschmann,
OLEX2: a complete structure solution, refinement and analysis program.
J. Appl. Cryst. (2009). 42, 339-341.
;
_computing_publication_material
;
O. V. Dolomanov, L. J. Bourhis, R. J. Gildea, J. A. K. Howard and H. Puschmann,
OLEX2: a complete structure solution, refinement and analysis program.
J. Appl. Cryst. (2009). 42, 339-341.
;
_computing_structure_refinement
;
XL, G.M. Sheldrick, Acta Cryst.
(2008). A64, 112-122
;
_computing_structure_solution
;
XS, G.M. Sheldrick, Acta Cryst.
(2008). A64, 112-122
;
_diffrn_ambient_temperature 298.15
_diffrn_measured_fraction_theta_full 1.000
_diffrn_measured_fraction_theta_max 1.000
_diffrn_measurement_device_type 'CCD area detector'
_diffrn_measurement_method 'phi and omega scans'
_diffrn_radiation_monochromator graphite
_diffrn_radiation_type MoK\a
_diffrn_radiation_wavelength 0.71073
_diffrn_reflns_av_R_equivalents 0.0645
_diffrn_reflns_av_unetI/netI 0.0407
_diffrn_reflns_limit_h_max 16
_diffrn_reflns_limit_h_min -17
_diffrn_reflns_limit_k_max 17
_diffrn_reflns_limit_k_min -11
_diffrn_reflns_limit_l_max 17
_diffrn_reflns_limit_l_min -16
_diffrn_reflns_number 7487
_diffrn_reflns_theta_full 26.98
_diffrn_reflns_theta_max 26.98
_diffrn_reflns_theta_min 2.15
_diffrn_source 'fine-focus sealed tube'
_exptl_absorpt_coefficient_mu 6.769
_exptl_absorpt_correction_T_max 0.4972
_exptl_absorpt_correction_T_min 0.3446
_exptl_absorpt_correction_type empirical
_exptl_crystal_colour red
_exptl_crystal_colour_primary red
_exptl_crystal_density_diffrn 1.643
_exptl_crystal_density_method 'not measured'
_exptl_crystal_description cubic
_exptl_crystal_F_000 1156
_exptl_crystal_size_max 0.2
_exptl_crystal_size_mid 0.18
_exptl_crystal_size_min 0.12
_platon_squeeze_details
;
;
_refine_diff_density_max 1.968
_refine_diff_density_min -1.257
_refine_diff_density_rms 0.208
_refine_ls_abs_structure_details 'Flack H D (1983), Acta Cryst. A39, 876-881'
_refine_ls_abs_structure_Flack 0.21(11)
_refine_ls_extinction_method none
_refine_ls_goodness_of_fit_ref 1.152
_refine_ls_hydrogen_treatment mixed
_refine_ls_matrix_type full
_refine_ls_number_parameters 17
_refine_ls_number_reflns 522
_refine_ls_number_restraints 6
_refine_ls_restrained_S_all 1.145
_refine_ls_R_factor_all 0.0829
_refine_ls_R_factor_gt 0.0714
_refine_ls_shift/su_max 0.000
_refine_ls_shift/su_mean 0.000
_refine_ls_structure_factor_coef Fsqd
_refine_ls_weighting_details 'calc w=1/[\s^2^(Fo^2^)+(0.1050P)^2^+36.7996P] where P=(Fo^2^+2Fc^2^)/3'
_refine_ls_weighting_scheme calc
_refine_ls_wR_factor_gt 0.2060
_refine_ls_wR_factor_ref 0.2144
_reflns_number_gt 433
_reflns_number_total 522
_reflns_threshold_expression >2sigma(I)
_cod_data_source_file ic5024168_si_002.cif
_cod_data_source_block 1
_cod_depositor_comments 'Adding full bibliography for 4342013--4342020.cif.'
_cod_database_code 4342013

loop_
_space_group_symop_id
_space_group_symop_operation_xyz
1 'x, y, z'
2 '-x, -y, z'
3 '-x, y, -z'
4 'x, -y, -z'
5 'z, x, y'
6 'z, -x, -y'
7 '-z, -x, y'
8 '-z, x, -y'
9 'y, z, x'
10 '-y, z, -x'
11 'y, -z, -x'
12 '-y, -z, x'
13 'y, x, z'
14 '-y, -x, z'
15 'y, -x, -z'
16 '-y, x, -z'
17 'x, z, y'
18 '-x, z, -y'
19 '-x, -z, y'
20 'x, -z, -y'
21 'z, y, x'
22 'z, -y, -x'
23 '-z, y, -x'
24 '-z, -y, x'
25 'x+1/2, y+1/2, z+1/2'
26 '-x+1/2, -y+1/2, z+1/2'
27 '-x+1/2, y+1/2, -z+1/2'
28 'x+1/2, -y+1/2, -z+1/2'
29 'z+1/2, x+1/2, y+1/2'
30 'z+1/2, -x+1/2, -y+1/2'
31 '-z+1/2, -x+1/2, y+1/2'
32 '-z+1/2, x+1/2, -y+1/2'
33 'y+1/2, z+1/2, x+1/2'
34 '-y+1/2, z+1/2, -x+1/2'
35 'y+1/2, -z+1/2, -x+1/2'
36 '-y+1/2, -z+1/2, x+1/2'
37 'y+1/2, x+1/2, z+1/2'
38 '-y+1/2, -x+1/2, z+1/2'
39 'y+1/2, -x+1/2, -z+1/2'
40 '-y+1/2, x+1/2, -z+1/2'
41 'x+1/2, z+1/2, y+1/2'
42 '-x+1/2, z+1/2, -y+1/2'
43 '-x+1/2, -z+1/2, y+1/2'
44 'x+1/2, -z+1/2, -y+1/2'
45 'z+1/2, y+1/2, x+1/2'
46 'z+1/2, -y+1/2, -x+1/2'
47 '-z+1/2, y+1/2, -x+1/2'
48 '-z+1/2, -y+1/2, x+1/2'

loop_
_atom_site_label
_atom_site_type_symbol
_atom_site_fract_x
_atom_site_fract_y
_atom_site_fract_z
_atom_site_U_iso_or_equiv
_atom_site_adp_type
_atom_site_occupancy
_atom_site_symmetry_multiplicity
_atom_site_calc_flag
_atom_site_refinement_flags
_atom_site_disorder_assembly
_atom_site_disorder_group
Cu1 Cu 0.60496(17) 0.39504(17) 0.39504(17) 0.0492(10) Uani 1 6 d S A .
Br1 Br 0.5000 0.5000 0.28458(14) 0.0378(6) Uani 1 4 d S . .
N1 N 0.6977(12) 0.3023(12) 0.3023(12) 0.0492(10) Uani 1 6 d S . .
N2 N 0.8065(9) 0.1935(9) 0.1935(9) 0.032(5) Uani 1 6 d S A .
H2 H 0.8458 0.1542 0.1542 0.039 Uiso 1 6 calc SR . .
C1 C 0.7480(9) 0.2520(9) 0.1306(13) 0.0492(10) Uani 1 2 d SU . .
H1A H 0.7254 0.2138 0.0733 0.059 Uiso 0.50 1 calc PR A .
H1B H 0.7851 0.3097 0.1072 0.059 Uiso 0.50 1 calc PR . .
C2 C 0.6516(17) 0.287(2) 0.2013(17) 0.0492(10) Uani 0.50 1 d P A -1
H2A H 0.6221 0.3483 0.1765 0.059 Uiso 0.50 1 calc PR A -1
H2B H 0.6008 0.2354 0.2034 0.059 Uiso 0.50 1 calc PR A -1

loop_
_atom_site_aniso_label
_atom_site_aniso_U_11
_atom_site_aniso_U_22
_atom_site_aniso_U_33
_atom_site_aniso_U_23
_atom_site_aniso_U_13
_atom_site_aniso_U_12
Cu1 0.0492(10) 0.0492(10) 0.0492(10) -0.0034(10) 0.0034(10) 0.0034(10)
Br1 0.0373(7) 0.0373(7) 0.0388(10) 0.000 0.000 0.0037(13)
N1 0.0492(10) 0.0492(10) 0.0492(10) -0.0034(10) 0.0034(10) 0.0034(10)
N2 0.032(5) 0.032(5) 0.032(5) -0.004(5) 0.004(5) 0.004(5)
C1 0.0492(10) 0.0492(10) 0.0492(10) -0.0034(10) 0.0034(10) 0.0034(10)
C2 0.0492(10) 0.0492(10) 0.0492(10) -0.0034(10) 0.0034(10) 0.0034(10)

loop_
_atom_type_symbol
_atom_type_description
_atom_type_scat_dispersion_real
_atom_type_scat_dispersion_imag
_atom_type_scat_source
C C 0.0033 0.0016 'International Tables Vol C Tables 4.2.6.8 and 6.1.1.4'
H H 0.0000 0.0000 'International Tables Vol C Tables 4.2.6.8 and 6.1.1.4'
Br Br -0.2901 2.4595 'International Tables Vol C Tables 4.2.6.8 and 6.1.1.4'
Cu Cu 0.3201 1.2651 'International Tables Vol C Tables 4.2.6.8 and 6.1.1.4'
N N 0.0061 0.0033 'International Tables Vol C Tables 4.2.6.8 and 6.1.1.4'

loop_
_geom_angle_atom_site_label_1
_geom_angle_atom_site_label_2
_geom_angle_atom_site_label_3
_geom_angle
_geom_angle_site_symmetry_1
_geom_angle_site_symmetry_3
Br1 Cu1 Br1 110.83(9) 9 .
Br1 Cu1 Br1 110.83(9) 7_665 .
Br1 Cu1 Br1 110.83(9) 7_665 9
N1 Cu1 Br1 108.08(10) . 7_665
N1 Cu1 Br1 108.08(10) . 9
N1 Cu1 Br1 108.08(10) . .
Cu1 Br1 Cu1 106.7(2) 2_665 .
C2 N1 Cu1 111.2(13) . .
C2 N1 Cu1 111.2(13) 7_665 .
C2 N1 Cu1 111.2(13) 23_656 .
C2 N1 Cu1 111.2(13) 14_665 .
C2 N1 Cu1 111.2(13) 10_656 .
C2 N1 Cu1 111.2(13) 17 .
C2 N1 C2 45.6(19) . 14_665
C2 N1 C2 65(2) 7_665 14_665
C2 N1 C2 107.7(14) 17 14_665
C2 N1 C2 136(3) 10_656 14_665
C2 N1 C2 107.7(14) 23_656 14_665
C2 N1 C2 136(3) 7_665 17
C2 N1 C2 107.7(14) 23_656 17
C2 N1 C2 107.7(14) 7_665 .
C2 N1 C2 136(3) 23_656 .
C2 N1 C2 45.6(19) 23_656 7_665
C2 N1 C2 45.6(19) 17 10_656
C2 N1 C2 107.7(14) . 10_656
C2 N1 C2 107.7(14) 7_665 10_656
C2 N1 C2 65(2) . 17
C2 N1 C2 65(2) 23_656 10_656
C1 N2 C1 111.4(9) 10_656 .
C1 N2 C1 111.4(9) 7_665 .
C1 N2 C1 111.4(9) 7_665 10_656
N2 C1 C2 104.5(15) . .
N2 C1 C2 104.5(15) . 14_665
C2 C1 C2 40.8(19) 14_665 .
N1 C2 C1 103.4(17) . .

loop_
_geom_bond_atom_site_label_1
_geom_bond_atom_site_label_2
_geom_bond_distance
_geom_bond_site_symmetry_2
Cu1 Br1 2.4768(15) .
Cu1 Br1 2.4768(15) 9
Cu1 Br1 2.4768(15) 7_665
Cu1 N1 2.15(3) .
Br1 Cu1 2.4768(15) 2_665
N1 C2 1.50(3) 17
N1 C2 1.50(3) 10_656
N1 C2 1.50(3) 14_665
N1 C2 1.50(3) 23_656
N1 C2 1.50(3) 7_665
N1 C2 1.50(3) .
N2 C1 1.391(18) .
N2 C1 1.391(18) 10_656
N2 C1 1.391(18) 7_665
C1 C2 1.67(3) .
C1 C2 1.67(3) 14_665

loop_
_platon_squeeze_void_nr
_platon_squeeze_void_average_x
_platon_squeeze_void_average_y
_platon_squeeze_void_average_z
_platon_squeeze_void_volume
_platon_squeeze_void_count_electrons
_platon_squeeze_void_content
1 -0.109 -0.073 0.475 772 582 ' '
